data_7128768
loop_
_publ_author_name
'Hartmann, Deborah'
'Braner, Sven'
'Greb, Lutz'

_publ_section_title
;
 Bis(perchlorocatecholato)silane and heteroleptic bidonors: hidden
 frustrated Lewis pairs resulting from ring strain.
;
_journal_issue 69
_journal_name_full 'Chemical communications (Cambridge, England)'
_journal_page_first 8572
_journal_page_last 8575
_journal_paper_doi 10.1039/d1cc03452a
_journal_volume 57
_journal_year 2021
_chemical_formula_moiety 'C36 H20 Cl8 N O5 P Si, 0.5(C H2 Cl2)'
_chemical_formula_sum 'C36.5 H21 Cl9 N O5 P Si'
_chemical_formula_weight 931.65
_chemical_properties_physical Moisture-sensitive
_space_group_crystal_system triclinic
_space_group_IT_number 2
_space_group_name_Hall '-P 1'
_space_group_name_H-M_alt 'P -1'
_atom_sites_solution_hydrogens geom
_atom_sites_solution_primary dual
_audit_creation_date 2021-03-11
_audit_creation_method
;
Olex2 1.3-alpha
(compiled 2020.11.12 svn.r5f609507 for OlexSys, GUI svn.r6272)
;
_audit_update_record
;
2021-06-20 deposited with the CCDC.	2021-07-27 downloaded from the CCDC.
;
_cell_angle_alpha 109.982(5)
_cell_angle_beta 90.192(5)
_cell_angle_gamma 107.734(6)
_cell_formula_units_Z 4
_cell_length_a 15.162(2)
_cell_length_b 16.186(2)
_cell_length_c 18.463(3)
_cell_measurement_reflns_used 9145
_cell_measurement_temperature 100.0
_cell_measurement_theta_max 27.10
_cell_measurement_theta_min 2.22
_cell_volume 4026.6(10)
_computing_cell_refinement 'SAINT V8.40A (Bruker, 2019)'
_computing_data_reduction 'SAINT V8.40A (Bruker, 2019)'
_computing_molecular_graphics 'Olex2 1.3-alpha (Dolomanov et al., 2009)'
_computing_publication_material 'Olex2 1.3-alpha (Dolomanov et al., 2009)'
_computing_structure_refinement 'XL  (Sheldrick, 2008)'
_computing_structure_solution 'SHELXT 2014/5 (Sheldrick, 2014)'
_diffrn_ambient_temperature 100.0
_diffrn_detector 'Bruker PhotonIII C14 detector'
_diffrn_detector_area_resol_mean 7.9
_diffrn_detector_type 'CPAD detector'
_diffrn_measured_fraction_theta_full 0.996
_diffrn_measured_fraction_theta_max 0.996
_diffrn_measurement_device 'three-circle diffractometer'
_diffrn_measurement_device_type 'Bruker APEX-II CCD'
_diffrn_measurement_method '\f and \w scans'
_diffrn_radiation_monochromator 'mirror optics'
_diffrn_radiation_probe x-ray
_diffrn_radiation_type MoK\a
_diffrn_radiation_wavelength 0.71073
_diffrn_reflns_av_unetI/netI 0.1871
_diffrn_reflns_Laue_measured_fraction_full 0.996
_diffrn_reflns_Laue_measured_fraction_max 0.996
_diffrn_reflns_limit_h_max 19
_diffrn_reflns_limit_h_min -19
_diffrn_reflns_limit_k_max 19
_diffrn_reflns_limit_k_min -20
_diffrn_reflns_limit_l_max 23
_diffrn_reflns_limit_l_min 0
_diffrn_reflns_number 14102
_diffrn_reflns_point_group_measured_fraction_full 0.996
_diffrn_reflns_point_group_measured_fraction_max 0.996
_diffrn_reflns_theta_full 24.999
_diffrn_reflns_theta_max 24.999
_diffrn_reflns_theta_min 1.954
_diffrn_source 'microfocus sealed X-ray tube'
_diffrn_source_current 1.4
_diffrn_source_power 0.07
_diffrn_source_type 'Incoatec I\ms 3.0'
_diffrn_source_voltage 50.0
_diffrn_standards_number 0
_exptl_absorpt_coefficient_mu 0.739
_exptl_absorpt_correction_type none
_exptl_absorpt_process_details
;
 TWINABS-2012/1 (Bruker,2012) was used for absorption correction.

Final HKLF 4 output contains 68210 reflections, Rint = 0.1095
 (15428 with I > 3sig(I), Rint = 0.0671)
;
_exptl_crystal_colour colourless
_exptl_crystal_colour_primary colourless
_exptl_crystal_density_diffrn 1.537
_exptl_crystal_description plates,
_exptl_crystal_F_000 1876
_exptl_crystal_size_max 0.124
_exptl_crystal_size_mid 0.116
_exptl_crystal_size_min 0.059
_refine_diff_density_max 0.728
_refine_diff_density_min -0.748
_refine_diff_density_rms 0.132
_refine_ls_extinction_method none
_refine_ls_goodness_of_fit_ref 1.045
_refine_ls_hydrogen_treatment constr
_refine_ls_matrix_type full
_refine_ls_number_parameters 964
_refine_ls_number_reflns 14102
_refine_ls_number_restraints 0
_refine_ls_restrained_S_all 1.045
_refine_ls_R_factor_all 0.1742
_refine_ls_R_factor_gt 0.0827
_refine_ls_shift/su_max 0.003
_refine_ls_shift/su_mean 0.000
_refine_ls_structure_factor_coef Fsqd
_refine_ls_weighting_details 'w=1/[\s^2^(Fo^2^)+(0.1206P)^2^] where P=(Fo^2^+2Fc^2^)/3'
_refine_ls_weighting_scheme calc
_refine_ls_wR_factor_gt 0.2036
_refine_ls_wR_factor_ref 0.2379
_reflns_Friedel_coverage 0.000
_reflns_number_gt 6894
_reflns_number_total 14102
_reflns_threshold_expression 'I > 2\s(I)'
_cod_data_source_file d1cc03452a2.cif
_cod_data_source_block p-1_a
_cod_depositor_comments 'Adding full bibliography for 7128765--7128778.cif.'
_cod_original_formula_sum 'C36.50 H21 Cl9 N O5 P Si'
_cod_database_code 7128768
_shelx_shelxl_version_number 2018/3
_shelx_space_group_comment
;
The symmetry employed for this shelxl refinement is uniquely defined
by the following loop, which should always be used as a source of
symmetry information in preference to the above space-group names.
They are only intended as comments.
;
_shelx_estimated_absorpt_t_max 0.958
_shelx_estimated_absorpt_t_min 0.914
_olex2_refinement_description
;
1.a Ternary CH refined with riding coordinates:
 C13B(H13B), C13A(H13A)
1.b Secondary CH2 refined with riding coordinates:
 C031(H03A,H03B)
1.c Aromatic/amide H refined with riding coordinates:
 C01F(H01F), C01G(H01G), C01H(H01H), C01O(H01O), C01Q(H01Q), C01R(H01R),
 C01T(H01T), C01V(H01V), C01X(H01X), C01Y(H01Y), C022(H022), C023(H023),
 C026(H026), C028(H028), C02A(H02A), C02B(H02B), C02D(H02D), C02E(H02E),
 C02G(H02G), C02H(H02H), C02I(H02I), C02J(H02J), C02K(H02K), C02L(H02L),
 C02M(H02M), C02N(H02N), C02O(H02O), C02Q(H02Q), C02R(H02R), C02S(H02S),
 C02T(H02T), C02U(H02U), C02V(H02V), C02W(H02W), C02X(H02X), C02Y(H02Y),
 C02Z(H02Z), C030(H030)
;
_smtbx_masks_special_details
;
A solvent mask was calculated and 88 electrons were 
found in a volume of 362\%A^3^ in 1 void per unit cell. 
This is consistent with the presence of 0.5[CH2Cl2] 
per Formula Unit which account for 84 electrons per unit cell.
;
_smtbx_masks_void_probe_radius 1.2
_smtbx_masks_void_truncation_radius 1.2
_olex2_submission_special_instructions 'No special instructions were received'

loop_
_space_group_symop_operation_xyz
'x, y, z'
'-x, -y, -z'

loop_
_atom_site_label
_atom_site_type_symbol
_atom_site_fract_x
_atom_site_fract_y
_atom_site_fract_z
_atom_site_U_iso_or_equiv
_atom_site_adp_type
_atom_site_occupancy
_atom_site_site_symmetry_order
_atom_site_calc_flag
_atom_site_refinement_flags_posn
_atom_site_refinement_flags_adp
_atom_site_refinement_flags_occupancy
_atom_site_disorder_assembly
_atom_site_disorder_group
Cl01 Cl 0.81501(14) 0.70012(14) 0.85736(11) 0.0334(5) Uani 1 1 d . . . . .
Cl02 Cl 0.82523(14) 0.70442(15) 0.35945(11) 0.0373(5) Uani 1 1 d . . . . .
Cl03 Cl 0.90281(15) 0.89456(13) 0.83697(11) 0.0376(5) Uani 1 1 d . . . . .
P1B P 0.91388(14) 0.34704(14) 0.64464(11) 0.0275(5) Uani 1 1 d . . . . .
Cl05 Cl 0.94564(14) 0.29186(15) 0.16778(12) 0.0401(5) Uani 1 1 d . . . . .
P1A P 0.48509(14) 0.35111(15) 0.14857(12) 0.0308(5) Uani 1 1 d . . . . .
Cl07 Cl 0.59085(15) 0.23024(15) 0.35366(12) 0.0428(5) Uani 1 1 d . . . . .
Cl08 Cl 0.73301(14) 0.23445(14) -0.14508(11) 0.0371(5) Uani 1 1 d . . . . .
Cl09 Cl 0.41963(14) 0.29739(15) 0.66728(13) 0.0418(5) Uani 1 1 d . . . . .
Cl0A Cl 0.85540(16) 0.71618(14) 0.02703(11) 0.0431(6) Uani 1 1 d . . . . .
Cl0B Cl 0.87724(16) 0.89803(14) 0.33658(12) 0.0435(6) Uani 1 1 d . . . . .
Cl0C Cl 0.85508(16) 0.10727(14) -0.14372(12) 0.0434(5) Uani 1 1 d . . . . .
Cl0D Cl 0.95220(15) 0.12850(15) 0.01525(13) 0.0422(5) Uani 1 1 d . . . . .
Cl0E Cl 0.79206(16) 0.72199(15) 0.52814(12) 0.0431(6) Uani 1 1 d . . . . .
Cl0F Cl 0.88651(16) 0.90507(14) 0.67226(12) 0.0439(6) Uani 1 1 d . . . . .
Si1B Si 0.70723(15) 0.46210(15) 0.60845(12) 0.0282(5) Uani 1 1 d . . . . .
Cl0H Cl 0.89627(16) 0.90354(14) 0.16980(12) 0.0452(6) Uani 1 1 d . . . . .
Cl0I Cl 0.31023(15) 0.12568(15) 0.51863(14) 0.0464(6) Uani 1 1 d . . . . .
Si1A Si 0.76614(15) 0.46022(15) 0.11116(12) 0.0287(5) Uani 1 1 d . . . . .
Cl0K Cl 0.39087(16) 0.09891(15) 0.35905(13) 0.0503(6) Uani 1 1 d . . . . .
Cl0L Cl 0.9462(2) 0.2548(2) 0.35787(18) 0.0801(9) Uani 1 1 d . . . . .
Cl0M Cl 0.7830(2) 0.0919(2) 0.2973(2) 0.0950(11) Uani 1 1 d . . . . .
O4B O 0.7348(3) 0.5440(3) 0.7034(3) 0.0276(12) Uani 1 1 d . . . . .
O4A O 0.8003(3) 0.5469(3) 0.0747(3) 0.0249(12) Uani 1 1 d . . . . .
O3B O 0.7318(3) 0.5496(3) 0.5731(3) 0.0289(12) Uani 1 1 d . . . . .
O5B O 0.7966(3) 0.4289(3) 0.6238(3) 0.0281(12) Uani 1 1 d . . . . .
O1B O 0.6022(3) 0.4112(3) 0.6331(3) 0.0291(12) Uani 1 1 d . . . . .
O5A O 0.6555(3) 0.4289(3) 0.1266(3) 0.0288(12) Uani 1 1 d . . . . .
O1A O 0.7478(3) 0.3809(4) 0.0153(3) 0.0302(12) Uani 1 1 d . . . . .
O3A O 0.7951(3) 0.5442(4) 0.2054(3) 0.0304(12) Uani 1 1 d . . . . .
O2A O 0.8377(3) 0.4084(4) 0.1361(3) 0.0339(13) Uani 1 1 d . . . . .
O2B O 0.6717(3) 0.3826(3) 0.5120(3) 0.0303(12) Uani 1 1 d . . . . .
N1B N 1.0134(5) 0.4086(5) 0.5457(4) 0.0365(17) Uani 1 1 d . . . . .
C00Y C 0.7742(5) 0.6315(5) 0.7039(5) 0.0282(18) Uani 1 1 d . . . . .
C010 C 0.8155(5) 0.6293(5) 0.2047(4) 0.0270(18) Uani 1 1 d . . . . .
C011 C 0.8499(5) 0.7954(5) 0.7586(4) 0.0257(17) Uani 1 1 d . . . . .
C012 C 0.8132(5) 0.7106(5) 0.7679(4) 0.0249(17) Uani 1 1 d . . . . .
N1A N 0.4295(5) 0.4145(5) 0.0491(4) 0.0430(18) Uani 1 1 d . . . . .
C014 C 0.7941(5) 0.3180(5) 0.0058(4) 0.0227(17) Uani 1 1 d . . . . .
C015 C 0.7696(5) 0.6339(5) 0.6293(4) 0.0301(18) Uani 1 1 d . . . . .
C016 C 0.9121(5) 0.3885(5) 0.7477(4) 0.0286(18) Uani 1 1 d . . . . .
C017 C 0.5410(6) 0.2486(6) 0.4394(4) 0.0320(19) Uani 1 1 d . . . . .
C018 C 0.8211(5) 0.6324(5) 0.1302(4) 0.0280(18) Uani 1 1 d . . . . .
C019 C 0.8651(5) 0.7984(5) 0.1830(4) 0.0298(18) Uani 1 1 d . . . . .
C01B C 1.0101(5) 0.4245(5) 0.6217(4) 0.0279(18) Uani 1 1 d . . . . .
C01C C 0.5848(5) 0.3206(5) 0.5047(4) 0.0294(18) Uani 1 1 d . . . . .
C01D C 0.5468(5) 0.3363(5) 0.5737(4) 0.0284(18) Uani 1 1 d . . . . .
C01E C 0.8330(5) 0.7111(6) 0.2679(4) 0.0310(19) Uani 1 1 d . . . . .
C01F C 0.9493(5) 0.1076(5) 0.5080(4) 0.0296(18) Uani 1 1 d . . . . .
H01F H 0.977329 0.086966 0.462221 0.035 Uiso 1 1 calc R U . . .
C01G C 0.4671(5) 0.3956(6) 0.3763(4) 0.0316(19) Uani 1 1 d . . . . .
H01G H 0.421481 0.374304 0.406781 0.038 Uiso 1 1 calc R U . . .
C01H C 0.9553(5) 0.3535(5) 0.7923(4) 0.0305(18) Uani 1 1 d . . . . .
H01H H 0.980851 0.305591 0.767465 0.037 Uiso 1 1 calc R U . . .
C01I C 0.4014(5) 0.2384(5) 0.1132(4) 0.0315(19) Uani 1 1 d . . . . .
C01J C 0.8442(5) 0.3343(5) 0.0767(4) 0.0288(18) Uani 1 1 d . . . . .
C01K C 0.4150(5) 0.2028(5) 0.5124(5) 0.0319(19) Uani 1 1 d . . . . .
C01L C 0.8919(5) 0.2753(6) 0.0797(5) 0.034(2) Uani 1 1 d . . . . .
C01M C 0.9181(5) 0.2308(5) 0.6086(4) 0.0293(18) Uani 1 1 d . . . . .
C01N C 0.8952(6) 0.2031(6) 0.0113(5) 0.037(2) Uani 1 1 d . . . . .
C01O C 0.8673(6) 0.1663(5) 0.6413(5) 0.037(2) Uani 1 1 d . . . . .
H01O H 0.839780 0.186656 0.687416 0.044 Uiso 1 1 calc R U . . .
C01P C 0.8467(6) 0.1916(5) -0.0590(5) 0.0342(19) Uani 1 1 d . . . . .
C01Q C 0.4477(5) 0.3604(5) 0.2970(5) 0.0337(19) Uani 1 1 d . . . . .
H01Q H 0.389175 0.314857 0.272973 0.040 Uiso 1 1 calc R U . . .
C01R C 1.0763(6) 0.4986(5) 0.6789(5) 0.035(2) Uani 1 1 d . . . . .
H01R H 1.070830 0.509521 0.732319 0.042 Uiso 1 1 calc R U . . .
C01S C 0.7286(5) 0.2595(6) 0.5886(5) 0.037(2) Uani 1 1 d . . . . .
C01T C 0.9223(5) 0.4573(6) 0.9087(5) 0.037(2) Uani 1 1 d . . . . .
H01T H 0.924217 0.480135 0.963644 0.044 Uiso 1 1 calc R U . . .
C13B C 0.8070(6) 0.3410(5) 0.5894(4) 0.0308(19) Uani 1 1 d . . . . .
H13B H 0.819568 0.332380 0.534576 0.037 Uiso 1 1 calc R U . . .
C01V C 0.5515(6) 0.4613(6) 0.4126(5) 0.041(2) Uani 1 1 d . . . . .
H01V H 0.565678 0.483416 0.467456 0.049 Uiso 1 1 calc R U . . .
C01W C 0.8460(5) 0.7145(6) 0.1198(4) 0.035(2) Uani 1 1 d . . . . .
C01X C 0.8581(6) 0.0744(6) 0.6062(5) 0.037(2) Uani 1 1 d . . . . .
H01X H 0.823332 0.030604 0.627638 0.044 Uiso 1 1 calc R U . . .
C01Y C 0.4202(6) 0.5015(6) 0.1816(5) 0.037(2) Uani 1 1 d . . . . .
H01Y H 0.432408 0.512434 0.235183 0.045 Uiso 1 1 calc R U . . .
C01Z C 0.8035(5) 0.7191(6) 0.6188(4) 0.0317(19) Uani 1 1 d . . . . .
C020 C 0.5135(6) 0.3913(5) 0.2514(4) 0.0319(19) Uani 1 1 d . . . . .
C021 C 0.4626(5) 0.2799(6) 0.5781(5) 0.0333(19) Uani 1 1 d . . . . .
C022 C 0.8807(6) 0.4925(6) 0.8646(5) 0.037(2) Uani 1 1 d . . . . .
H022 H 0.855277 0.540404 0.889743 0.045 Uiso 1 1 calc R U . . .
C023 C 0.9594(6) 0.2008(6) 0.5425(5) 0.035(2) Uani 1 1 d . . . . .
H023 H 0.994673 0.244081 0.520819 0.042 Uiso 1 1 calc R U . . .
C024 C 0.4409(5) 0.4317(6) 0.1250(5) 0.0342(19) Uani 1 1 d . . . . .
C025 C 0.8573(6) 0.7960(5) 0.2572(5) 0.037(2) Uani 1 1 d . . . . .
C026 C 0.3798(6) 0.5563(6) 0.1564(5) 0.046(2) Uani 1 1 d . . . . .
H026 H 0.361838 0.603839 0.193426 0.055 Uiso 1 1 calc R U . . .
C027 C 0.6134(5) 0.2613(6) 0.0966(5) 0.039(2) Uani 1 1 d . . . . .
C028 C 1.1533(6) 0.5363(6) 0.5782(5) 0.037(2) Uani 1 1 d . . . . .
H028 H 1.203279 0.574152 0.561009 0.044 Uiso 1 1 calc R U . . .
C13A C 0.5856(5) 0.3420(5) 0.0937(5) 0.0314(19) Uani 1 1 d . . . . .
H13A H 0.567263 0.331318 0.038329 0.038 Uiso 1 1 calc R U . . .
C02A C 0.6165(6) 0.4951(6) 0.3666(5) 0.036(2) Uani 1 1 d . . . . .
H02A H 0.673983 0.542348 0.390918 0.043 Uiso 1 1 calc R U . . .
C02B C 0.9607(5) 0.3892(6) 0.8728(5) 0.035(2) Uani 1 1 d . . . . .
H02B H 0.991137 0.366409 0.903016 0.042 Uiso 1 1 calc R U . . .
C02C C 0.8437(5) 0.8005(6) 0.6868(5) 0.037(2) Uani 1 1 d . . . . .
C02D C 0.8756(5) 0.4586(5) 0.7840(5) 0.035(2) Uani 1 1 d . . . . .
H02D H 0.847254 0.483405 0.754259 0.042 Uiso 1 1 calc R U . . .
C02E C 1.1492(6) 0.5552(6) 0.6565(5) 0.040(2) Uani 1 1 d . . . . .
H02E H 1.195603 0.605895 0.693917 0.049 Uiso 1 1 calc R U . . .
C02F C 0.7964(5) 0.2489(5) -0.0620(4) 0.0314(19) Uani 1 1 d . . . . .
C02G C 0.3663(6) 0.5415(6) 0.0796(5) 0.045(2) Uani 1 1 d . . . . .
H02G H 0.339221 0.578056 0.061950 0.054 Uiso 1 1 calc R U . . .
C02H C 0.5980(6) 0.4607(6) 0.2869(5) 0.037(2) Uani 1 1 d . . . . .
H02H H 0.642316 0.483938 0.256407 0.044 Uiso 1 1 calc R U . . .
C02I C 0.4021(6) 0.1738(6) 0.1491(5) 0.042(2) Uani 1 1 d . . . . .
H02I H 0.445565 0.191213 0.193157 0.050 Uiso 1 1 calc R U . . .
C02J C 0.5901(6) 0.1778(6) 0.0336(5) 0.042(2) Uani 1 1 d . . . . .
H02J H 0.558634 0.172207 -0.013324 0.051 Uiso 1 1 calc R U . . .
C02K C 1.0859(6) 0.4633(6) 0.5253(5) 0.041(2) Uani 1 1 d . . . . .
H02K H 1.090924 0.451017 0.471608 0.050 Uiso 1 1 calc R U . . .
C02L C 0.6822(6) 0.1922(6) 0.1702(6) 0.044(2) Uani 1 1 d . . . . .
H02L H 0.712985 0.196236 0.216778 0.053 Uiso 1 1 calc R U . . .
C02M C 0.8993(5) 0.0447(6) 0.5392(5) 0.038(2) Uani 1 1 d . . . . .
H02M H 0.892812 -0.019297 0.515079 0.045 Uiso 1 1 calc R U . . .
C02N C 0.6604(6) 0.2676(6) 0.1653(5) 0.041(2) Uani 1 1 d . . . . .
H02N H 0.677474 0.324227 0.208757 0.049 Uiso 1 1 calc R U . . .
C02O C 0.3394(6) 0.2104(6) 0.0462(5) 0.044(2) Uani 1 1 d . . . . .
H02O H 0.338231 0.252407 0.020988 0.052 Uiso 1 1 calc R U . . .
C02P C 0.4518(6) 0.1889(5) 0.4420(5) 0.040(2) Uani 1 1 d . . . . .
C02Q C 0.3936(6) 0.4707(6) 0.0277(5) 0.047(2) Uani 1 1 d . . . . .
H02Q H 0.386622 0.461372 -0.025934 0.056 Uiso 1 1 calc R U . . .
C02R C 0.6849(6) 0.2626(6) 0.6554(6) 0.047(2) Uani 1 1 d . . . . .
H02R H 0.704076 0.317964 0.700159 0.056 Uiso 1 1 calc R U . . .
C02S C 0.2797(7) 0.1192(7) 0.0182(6) 0.059(3) Uani 1 1 d . . . . .
H02S H 0.238321 0.099423 -0.027712 0.070 Uiso 1 1 calc R U . . .
C02T C 0.7010(6) 0.1788(6) 0.5247(6) 0.049(2) Uani 1 1 d . . . . .
H02T H 0.730385 0.175368 0.478865 0.059 Uiso 1 1 calc R U . . .
C02U C 0.2770(7) 0.0569(7) 0.0525(6) 0.052(3) Uani 1 1 d . . . . .
H02U H 0.234175 -0.004591 0.031812 0.063 Uiso 1 1 calc R U . . .
C02V C 0.6136(7) 0.1855(8) 0.6572(8) 0.066(3) Uani 1 1 d . . . . .
H02V H 0.583026 0.189032 0.702448 0.079 Uiso 1 1 calc R U . . .
C02W C 0.3387(7) 0.0852(6) 0.1189(6) 0.053(3) Uani 1 1 d . . . . .
H02W H 0.337026 0.042508 0.144054 0.064 Uiso 1 1 calc R U . . .
C02X C 0.6574(7) 0.1094(7) 0.1044(7) 0.061(3) Uani 1 1 d . . . . .
H02X H 0.672675 0.057328 0.106318 0.073 Uiso 1 1 calc R U . . .
C02Y C 0.6277(8) 0.1000(7) 0.5273(8) 0.078(4) Uani 1 1 d . . . . .
H02Y H 0.606900 0.044251 0.483102 0.093 Uiso 1 1 calc R U . . .
C02Z C 0.6119(7) 0.1036(6) 0.0384(7) 0.058(3) Uani 1 1 d . . . . .
H02Z H 0.594969 0.047028 -0.005127 0.070 Uiso 1 1 calc R U . . .
C030 C 0.5877(8) 0.1062(9) 0.5952(9) 0.080(4) Uani 1 1 d . . . . .
H030 H 0.540848 0.053253 0.598012 0.096 Uiso 1 1 calc R U . . .
C031 C 0.9000(7) 0.1433(7) 0.2886(6) 0.068(3) Uani 1 1 d . . . . .
H03A H 0.936532 0.104329 0.294838 0.082 Uiso 1 1 calc R U . . .
H03B H 0.905116 0.146338 0.236061 0.082 Uiso 1 1 calc R U . . .

loop_
_atom_site_aniso_label
_atom_site_aniso_U_11
_atom_site_aniso_U_22
_atom_site_aniso_U_33
_atom_site_aniso_U_23
_atom_site_aniso_U_13
_atom_site_aniso_U_12
Cl01 0.0339(12) 0.0446(12) 0.0262(11) 0.0175(9) 0.0048(9) 0.0135(9)
Cl02 0.0355(12) 0.0591(13) 0.0224(10) 0.0180(10) 0.0054(9) 0.0185(10)
Cl03 0.0432(13) 0.0393(12) 0.0293(11) 0.0113(9) 0.0015(9) 0.0134(10)
P1B 0.0240(11) 0.0345(12) 0.0250(11) 0.0127(9) 0.0023(9) 0.0087(9)
Cl05 0.0349(12) 0.0554(13) 0.0381(12) 0.0231(11) -0.0013(9) 0.0188(10)
P1A 0.0247(12) 0.0470(13) 0.0275(11) 0.0184(10) 0.0081(9) 0.0154(10)
Cl07 0.0362(13) 0.0550(14) 0.0336(12) 0.0120(10) 0.0005(10) 0.0146(10)
Cl08 0.0395(12) 0.0479(12) 0.0262(11) 0.0127(9) 0.0016(9) 0.0182(10)
Cl09 0.0298(12) 0.0558(14) 0.0452(13) 0.0241(11) 0.0118(10) 0.0146(10)
Cl0A 0.0616(16) 0.0461(13) 0.0220(11) 0.0175(10) 0.0088(10) 0.0122(11)
Cl0B 0.0543(15) 0.0452(13) 0.0272(11) 0.0082(10) 0.0035(10) 0.0165(11)
Cl0C 0.0461(14) 0.0458(13) 0.0415(13) 0.0136(10) 0.0102(10) 0.0217(11)
Cl0D 0.0340(12) 0.0493(13) 0.0534(14) 0.0246(11) 0.0055(10) 0.0204(10)
Cl0E 0.0599(15) 0.0510(13) 0.0276(11) 0.0240(10) 0.0074(10) 0.0196(11)
Cl0F 0.0582(15) 0.0404(12) 0.0391(13) 0.0228(10) 0.0046(11) 0.0148(11)
Si1B 0.0215(12) 0.0420(13) 0.0287(12) 0.0192(11) 0.0048(9) 0.0134(10)
Cl0H 0.0578(15) 0.0408(12) 0.0349(12) 0.0165(10) 0.0063(11) 0.0099(11)
Cl0I 0.0310(12) 0.0445(13) 0.0613(15) 0.0227(12) 0.0020(11) 0.0049(10)
Si1A 0.0247(12) 0.0426(13) 0.0243(12) 0.0163(10) 0.0020(9) 0.0138(10)
Cl0K 0.0425(14) 0.0472(13) 0.0477(14) 0.0083(11) -0.0064(11) 0.0062(11)
Cl0L 0.083(2) 0.075(2) 0.073(2) 0.0130(16) -0.0116(16) 0.0295(17)
Cl0M 0.075(2) 0.090(2) 0.131(3) 0.048(2) 0.004(2) 0.0314(18)
O4B 0.028(3) 0.035(3) 0.021(3) 0.011(2) 0.004(2) 0.011(2)
O4A 0.023(3) 0.038(3) 0.014(3) 0.011(2) 0.003(2) 0.009(2)
O3B 0.027(3) 0.039(3) 0.027(3) 0.016(3) 0.006(2) 0.016(2)
O5B 0.023(3) 0.035(3) 0.026(3) 0.007(2) 0.003(2) 0.014(2)
O1B 0.026(3) 0.044(3) 0.022(3) 0.016(3) 0.011(2) 0.013(3)
O5A 0.022(3) 0.042(3) 0.027(3) 0.015(3) 0.003(2) 0.014(3)
O1A 0.025(3) 0.061(4) 0.023(3) 0.026(3) 0.005(2) 0.026(3)
O3A 0.028(3) 0.045(3) 0.027(3) 0.020(3) 0.007(2) 0.014(3)
O2A 0.024(3) 0.046(3) 0.037(3) 0.021(3) 0.004(2) 0.012(3)
O2B 0.025(3) 0.039(3) 0.022(3) 0.010(2) -0.001(2) 0.006(3)
N1B 0.034(4) 0.061(5) 0.024(4) 0.024(4) 0.003(3) 0.018(4)
C00Y 0.014(4) 0.045(5) 0.038(5) 0.028(4) 0.010(4) 0.013(4)
C010 0.014(4) 0.038(5) 0.032(5) 0.016(4) -0.001(3) 0.010(3)
C011 0.029(5) 0.033(4) 0.018(4) 0.006(3) 0.002(3) 0.018(4)
C012 0.020(4) 0.044(5) 0.018(4) 0.017(4) 0.005(3) 0.015(4)
N1A 0.033(4) 0.057(5) 0.042(5) 0.019(4) 0.000(3) 0.017(4)
C014 0.011(4) 0.046(5) 0.024(4) 0.020(4) 0.010(3) 0.019(3)
C015 0.035(5) 0.034(5) 0.028(4) 0.016(4) 0.007(4) 0.014(4)
C016 0.022(4) 0.041(5) 0.027(4) 0.015(4) 0.003(3) 0.012(4)
C017 0.035(5) 0.053(5) 0.023(4) 0.021(4) 0.007(4) 0.027(4)
C018 0.024(4) 0.038(5) 0.031(5) 0.018(4) 0.007(4) 0.016(4)
C019 0.033(5) 0.030(4) 0.020(4) 0.009(4) -0.005(3) 0.003(4)
C01B 0.035(5) 0.033(4) 0.022(4) 0.014(4) 0.007(4) 0.014(4)
C01C 0.025(5) 0.038(5) 0.032(5) 0.018(4) -0.005(4) 0.013(4)
C01D 0.021(4) 0.044(5) 0.026(4) 0.019(4) 0.002(4) 0.012(4)
C01E 0.022(4) 0.051(5) 0.022(4) 0.010(4) 0.003(3) 0.018(4)
C01F 0.017(4) 0.046(5) 0.030(4) 0.020(4) -0.003(3) 0.009(4)
C01G 0.026(5) 0.056(5) 0.025(4) 0.023(4) 0.009(4) 0.020(4)
C01H 0.027(5) 0.036(5) 0.028(4) 0.010(4) 0.005(4) 0.012(4)
C01I 0.024(4) 0.044(5) 0.028(4) 0.016(4) 0.005(4) 0.010(4)
C01J 0.019(4) 0.042(5) 0.024(4) 0.012(4) 0.005(3) 0.007(4)
C01K 0.011(4) 0.042(5) 0.041(5) 0.019(4) 0.000(4) 0.001(4)
C01L 0.026(5) 0.058(5) 0.037(5) 0.035(4) 0.011(4) 0.020(4)
C01M 0.029(5) 0.040(5) 0.023(4) 0.016(4) -0.003(3) 0.012(4)
C01N 0.032(5) 0.043(5) 0.042(5) 0.024(4) 0.001(4) 0.012(4)
C01O 0.032(5) 0.038(5) 0.039(5) 0.011(4) -0.001(4) 0.012(4)
C01P 0.032(5) 0.042(5) 0.029(5) 0.015(4) 0.007(4) 0.010(4)
C01Q 0.022(4) 0.044(5) 0.043(5) 0.023(4) 0.007(4) 0.013(4)
C01R 0.048(6) 0.039(5) 0.023(4) 0.014(4) 0.009(4) 0.017(4)
C01S 0.018(4) 0.041(5) 0.059(6) 0.026(5) 0.006(4) 0.010(4)
C01T 0.026(5) 0.066(6) 0.029(5) 0.032(4) 0.015(4) 0.012(4)
C13B 0.044(5) 0.042(5) 0.016(4) 0.014(4) 0.009(4) 0.022(4)
C01V 0.035(5) 0.060(6) 0.035(5) 0.018(5) 0.006(4) 0.025(5)
C01W 0.029(5) 0.048(5) 0.023(4) 0.009(4) -0.002(4) 0.011(4)
C01X 0.026(5) 0.044(5) 0.043(5) 0.018(4) 0.005(4) 0.011(4)
C01Y 0.037(5) 0.049(5) 0.033(5) 0.016(4) -0.001(4) 0.022(4)
C01Z 0.030(5) 0.056(5) 0.021(4) 0.023(4) 0.004(3) 0.020(4)
C020 0.034(5) 0.040(5) 0.021(4) 0.006(4) 0.007(4) 0.017(4)
C021 0.026(5) 0.048(5) 0.037(5) 0.019(4) 0.013(4) 0.022(4)
C022 0.042(5) 0.042(5) 0.026(5) 0.011(4) 0.001(4) 0.012(4)
C023 0.039(5) 0.047(5) 0.033(5) 0.025(4) 0.010(4) 0.019(4)
C024 0.024(5) 0.049(5) 0.031(5) 0.015(4) -0.001(4) 0.012(4)
C025 0.035(5) 0.036(5) 0.039(5) 0.013(4) 0.003(4) 0.013(4)
C026 0.040(6) 0.063(6) 0.050(6) 0.025(5) 0.003(4) 0.035(5)
C027 0.021(5) 0.067(6) 0.036(5) 0.019(5) 0.005(4) 0.021(4)
C028 0.039(5) 0.047(5) 0.032(5) 0.022(4) 0.017(4) 0.013(4)
C13A 0.028(5) 0.042(5) 0.032(5) 0.021(4) 0.005(4) 0.014(4)
C02A 0.034(5) 0.045(5) 0.036(5) 0.014(4) 0.007(4) 0.024(4)
C02B 0.029(5) 0.054(5) 0.032(5) 0.021(4) 0.001(4) 0.019(4)
C02C 0.025(5) 0.043(5) 0.050(6) 0.028(5) 0.003(4) 0.009(4)
C02D 0.027(5) 0.038(5) 0.039(5) 0.016(4) -0.007(4) 0.009(4)
C02E 0.030(5) 0.057(6) 0.036(5) 0.019(4) 0.003(4) 0.014(4)
C02F 0.027(5) 0.046(5) 0.027(4) 0.020(4) 0.000(4) 0.013(4)
C02G 0.036(5) 0.065(6) 0.052(6) 0.033(5) 0.006(5) 0.027(5)
C02H 0.040(5) 0.049(5) 0.028(5) 0.023(4) 0.011(4) 0.013(4)
C02I 0.025(5) 0.056(6) 0.055(6) 0.030(5) 0.023(4) 0.016(4)
C02J 0.027(5) 0.056(6) 0.045(6) 0.017(5) 0.018(4) 0.017(4)
C02K 0.038(5) 0.058(6) 0.033(5) 0.025(5) 0.015(4) 0.013(5)
C02L 0.036(5) 0.063(6) 0.057(6) 0.037(5) 0.019(5) 0.031(5)
C02M 0.024(5) 0.034(5) 0.054(6) 0.011(4) -0.014(4) 0.014(4)
C02N 0.031(5) 0.055(6) 0.046(5) 0.023(5) 0.017(4) 0.022(4)
C02O 0.042(6) 0.057(6) 0.041(5) 0.018(5) 0.006(4) 0.028(5)
C02P 0.038(5) 0.031(5) 0.041(5) 0.004(4) -0.001(4) 0.007(4)
C02Q 0.036(5) 0.067(6) 0.040(5) 0.025(5) 0.003(4) 0.012(5)
C02R 0.022(5) 0.052(6) 0.085(7) 0.049(5) 0.002(5) 0.010(4)
C02S 0.057(7) 0.045(6) 0.068(7) 0.007(5) -0.005(6) 0.023(5)
C02T 0.039(6) 0.049(6) 0.056(6) 0.012(5) -0.012(5) 0.020(5)
C02U 0.043(6) 0.051(6) 0.053(6) 0.007(5) 0.011(5) 0.015(5)
C02V 0.031(6) 0.077(8) 0.099(9) 0.054(7) -0.009(6) 0.004(5)
C02W 0.055(7) 0.040(6) 0.072(7) 0.026(5) 0.031(6) 0.019(5)
C02X 0.059(7) 0.060(7) 0.087(9) 0.041(7) 0.022(6) 0.034(6)
C02Y 0.069(9) 0.038(6) 0.108(11) 0.013(7) -0.060(8) 0.008(6)
C02Z 0.058(7) 0.041(6) 0.077(8) 0.019(5) 0.043(6) 0.020(5)
C030 0.042(7) 0.082(9) 0.135(13) 0.075(10) -0.028(8) 0.008(6)
C031 0.067(8) 0.072(7) 0.055(7) 0.014(6) -0.007(6) 0.018(6)

loop_
_atom_type_symbol
_atom_type_description
_atom_type_scat_dispersion_real
_atom_type_scat_dispersion_imag
_atom_type_scat_source
C C 0.0033 0.0016 'International Tables Vol C Tables 4.2.6.8 and 6.1.1.4'
H H 0.0000 0.0000 'International Tables Vol C Tables 4.2.6.8 and 6.1.1.4'
Cl Cl 0.1484 0.1585 'International Tables Vol C Tables 4.2.6.8 and 6.1.1.4'
N N 0.0061 0.0033 'International Tables Vol C Tables 4.2.6.8 and 6.1.1.4'
O O 0.0106 0.0060 'International Tables Vol C Tables 4.2.6.8 and 6.1.1.4'
P P 0.1023 0.0942 'International Tables Vol C Tables 4.2.6.8 and 6.1.1.4'
Si Si 0.0817 0.0704 'International Tables Vol C Tables 4.2.6.8 and 6.1.1.4'

loop_
_exptl_crystal_face_index_h
_exptl_crystal_face_index_k
_exptl_crystal_face_index_l
_exptl_crystal_face_perp_dist
1.00 1.00 0.00 0.0360
3.00 -1.00 -1.00 0.0580
0.00 -3.00 -1.00 0.0290
-2.00 -4.00 -1.00 0.0310
0.00 4.00 1.00 0.0250
1.00 -2.00 4.00 0.0610
-1.00 -1.00 4.00 0.0510
-3.00 1.00 1.00 0.0510
-3.00 3.00 -4.00 0.0370
4.00 -3.00 3.00 0.0560
1.00 1.00 -4.00 0.0530

loop_
_geom_angle_atom_site_label_1
_geom_angle_atom_site_label_2
_geom_angle_atom_site_label_3
_geom_angle
_geom_angle_site_symmetry_1
_geom_angle_site_symmetry_3
_geom_angle_publ_flag
C016 P1B C13B 113.3(3) . . ?
C01B P1B C016 108.8(4) . . ?
C01B P1B C01M 111.4(4) . . ?
C01B P1B C13B 107.0(4) . . ?
C01M P1B C016 111.7(3) . . ?
C01M P1B C13B 104.7(3) . . ?
C01I P1A C020 111.2(4) . . ?
C01I P1A C024 110.1(4) . . ?
C01I P1A C13A 105.6(4) . . ?
C020 P1A C024 109.0(4) . . ?
C020 P1A C13A 113.8(4) . . ?
C024 P1A C13A 107.1(4) . . ?
O4B Si1B O2B 175.4(3) . . ?
O3B Si1B O4B 89.9(3) . . ?
O3B Si1B O1B 125.8(3) . . ?
O3B Si1B O2B 88.3(3) . . ?
O5B Si1B O4B 88.8(2) . . ?
O5B Si1B O3B 115.7(3) . . ?
O5B Si1B O1B 118.4(3) . . ?
O5B Si1B O2B 95.7(2) . . ?
O1B Si1B O4B 88.4(2) . . ?
O1B Si1B O2B 89.3(3) . . ?
O4A Si1A O1A 87.6(2) . . ?
O4A Si1A O3A 89.3(2) . . ?
O4A Si1A O2A 125.1(3) . . ?
O5A Si1A O4A 116.0(3) . . ?
O5A Si1A O1A 95.5(3) . . ?
O5A Si1A O3A 89.7(2) . . ?
O5A Si1A O2A 118.8(3) . . ?
O1A Si1A O3A 174.7(3) . . ?
O2A Si1A O1A 89.8(2) . . ?
O2A Si1A O3A 88.5(3) . . ?
C00Y O4B Si1B 111.4(5) . . ?
C018 O4A Si1A 112.7(4) . . ?
C015 O3B Si1B 112.3(4) . . ?
C13B O5B Si1B 128.0(5) . . ?
C01D O1B Si1B 113.3(4) . . ?
C13A O5A Si1A 129.0(4) . . ?
C014 O1A Si1A 112.5(4) . . ?
C010 O3A Si1A 111.7(5) . . ?
C01J O2A Si1A 113.2(5) . . ?
C01C O2B Si1B 111.4(5) . . ?
C02K N1B C01B 117.5(7) . . ?
O4B C00Y C012 126.7(7) . . ?
O4B C00Y C015 111.4(7) . . ?
C012 C00Y C015 121.9(7) . . ?
O3A C010 C018 113.1(7) . . ?
O3A C010 C01E 127.3(7) . . ?
C01E C010 C018 119.6(7) . . ?
C012 C011 Cl03 120.5(6) . . ?
C02C C011 Cl03 119.5(6) . . ?
C02C C011 C012 120.0(7) . . ?
C00Y C012 Cl01 118.1(6) . . ?
C00Y C012 C011 119.6(6) . . ?
C011 C012 Cl01 122.3(6) . . ?
C024 N1A C02Q 116.1(7) . . ?
O1A C014 C01J 110.7(6) . . ?
O1A C014 C02F 127.0(6) . . ?
C02F C014 C01J 122.3(6) . . ?
O3B C015 C00Y 114.0(6) . . ?
O3B C015 C01Z 126.5(7) . . ?
C00Y C015 C01Z 119.5(7) . . ?
C01H C016 P1B 118.6(6) . . ?
C02D C016 P1B 121.3(6) . . ?
C02D C016 C01H 119.9(7) . . ?
C01C C017 Cl07 121.2(7) . . ?
C01C C017 C02P 118.3(7) . . ?
C02P C017 Cl07 120.4(6) . . ?
O4A C018 C010 112.4(6) . . ?
C01W C018 O4A 127.1(7) . . ?
C01W C018 C010 120.5(7) . . ?
C01W C019 Cl0H 121.2(6) . . ?
C025 C019 Cl0H 119.9(6) . . ?
C025 C019 C01W 119.0(7) . . ?
N1B C01B P1B 115.2(6) . . ?
N1B C01B C01R 122.5(7) . . ?
C01R C01B P1B 122.3(6) . . ?
O2B C01C C01D 112.3(7) . . ?
C017 C01C O2B 125.3(7) . . ?
C017 C01C C01D 122.3(8) . . ?
O1B C01D C01C 113.5(7) . . ?
C021 C01D O1B 125.9(7) . . ?
C021 C01D C01C 120.6(7) . . ?
C010 C01E Cl02 118.2(6) . . ?
C010 C01E C025 120.1(7) . . ?
C025 C01E Cl02 121.7(6) . . ?
C023 C01F H01F 119.7 . . ?
C02M C01F H01F 119.7 . . ?
C02M C01F C023 120.6(8) . . ?
C01Q C01G H01G 119.4 . . ?
C01Q C01G C01V 121.1(8) . . ?
C01V C01G H01G 119.4 . . ?
C016 C01H H01H 120.1 . . ?
C02B C01H C016 119.8(7) . . ?
C02B C01H H01H 120.1 . . ?
C02I C01I P1A 119.8(6) . . ?
C02O C01I P1A 120.2(6) . . ?
C02O C01I C02I 119.8(8) . . ?
O2A C01J C014 113.8(6) . . ?
O2A C01J C01L 126.8(7) . . ?
C01L C01J C014 119.3(7) . . ?
C021 C01K Cl0I 120.1(6) . . ?
C02P C01K Cl0I 120.1(6) . . ?
C02P C01K C021 119.8(7) . . ?
C01J C01L Cl05 118.4(6) . . ?
C01J C01L C01N 119.8(7) . . ?
C01N C01L Cl05 121.7(6) . . ?
C01O C01M P1B 119.4(6) . . ?
C023 C01M P1B 120.2(6) . . ?
C023 C01M C01O 119.7(7) . . ?
C01L C01N Cl0D 119.9(6) . . ?
C01L C01N C01P 118.7(7) . . ?
C01P C01N Cl0D 121.3(6) . . ?
C01M C01O H01O 120.2 . . ?
C01X C01O C01M 119.5(8) . . ?
C01X C01O H01O 120.2 . . ?
C01N C01P Cl0C 119.0(6) . . ?
C02F C01P Cl0C 119.2(6) . . ?
C02F C01P C01N 121.7(7) . . ?
C01G C01Q H01Q 119.9 . . ?
C01G C01Q C020 120.2(8) . . ?
C020 C01Q H01Q 119.9 . . ?
C01B C01R H01R 120.6 . . ?
C02E C01R C01B 118.9(7) . . ?
C02E C01R H01R 120.6 . . ?
C02R C01S C13B 119.5(8) . . ?
C02T C01S C13B 121.3(8) . . ?
C02T C01S C02R 119.1(8) . . ?
C022 C01T H01T 120.1 . . ?
C02B C01T H01T 120.1 . . ?
C02B C01T C022 119.8(8) . . ?
P1B C13B H13B 108.3 . . ?
O5B C13B P1B 105.1(5) . . ?
O5B C13B C01S 117.3(6) . . ?
O5B C13B H13B 108.3 . . ?
C01S C13B P1B 109.4(5) . . ?
C01S C13B H13B 108.3 . . ?
C01G C01V H01V 120.8 . . ?
C01G C01V C02A 118.5(8) . . ?
C02A C01V H01V 120.8 . . ?
C018 C01W Cl0A 119.4(6) . . ?
C018 C01W C019 121.0(7) . . ?
C019 C01W Cl0A 119.6(6) . . ?
C01O C01X H01X 119.9 . . ?
C01O C01X C02M 120.3(8) . . ?
C02M C01X H01X 119.9 . . ?
C024 C01Y H01Y 121.7 . . ?
C024 C01Y C026 116.6(8) . . ?
C026 C01Y H01Y 121.7 . . ?
C015 C01Z Cl0E 119.2(6) . . ?
C015 C01Z C02C 117.3(7) . . ?
C02C C01Z Cl0E 123.5(6) . . ?
C01Q C020 P1A 120.1(6) . . ?
C01Q C020 C02H 119.8(7) . . ?
C02H C020 P1A 119.8(6) . . ?
C01D C021 Cl09 119.5(6) . . ?
C01D C021 C01K 119.5(7) . . ?
C01K C021 Cl09 120.8(6) . . ?
C01T C022 H022 119.5 . . ?
C01T C022 C02D 120.9(8) . . ?
C02D C022 H022 119.5 . . ?
C01F C023 H023 120.1 . . ?
C01M C023 C01F 119.8(7) . . ?
C01M C023 H023 120.1 . . ?
N1A C024 P1A 113.4(6) . . ?
N1A C024 C01Y 125.2(8) . . ?
C01Y C024 P1A 121.4(6) . . ?
C019 C025 Cl0B 120.3(6) . . ?
C019 C025 C01E 119.9(7) . . ?
C01E C025 Cl0B 119.8(6) . . ?
C01Y C026 H026 119.7 . . ?
C02G C026 C01Y 120.5(8) . . ?
C02G C026 H026 119.7 . . ?
C02J C027 C13A 121.4(7) . . ?
C02J C027 C02N 118.3(8) . . ?
C02N C027 C13A 120.2(8) . . ?
C02E C028 H028 119.9 . . ?
C02K C028 H028 119.9 . . ?
C02K C028 C02E 120.2(8) . . ?
P1A C13A H13A 108.8 . . ?
O5A C13A P1A 105.7(5) . . ?
O5A C13A C027 114.4(6) . . ?
O5A C13A H13A 108.8 . . ?
C027 C13A P1A 110.1(5) . . ?
C027 C13A H13A 108.8 . . ?
C01V C02A H02A 119.5 . . ?
C02H C02A C01V 121.1(8) . . ?
C02H C02A H02A 119.5 . . ?
C01H C02B H02B 119.9 . . ?
C01T C02B C01H 120.2(7) . . ?
C01T C02B H02B 119.9 . . ?
C011 C02C Cl0F 121.8(6) . . ?
C011 C02C C01Z 121.7(7) . . ?
C01Z C02C Cl0F 116.5(6) . . ?
C016 C02D C022 119.4(8) . . ?
C016 C02D H02D 120.3 . . ?
C022 C02D H02D 120.3 . . ?
C01R C02E C028 118.0(8) . . ?
C01R C02E H02E 121.0 . . ?
C028 C02E H02E 121.0 . . ?
C014 C02F Cl08 118.8(6) . . ?
C014 C02F C01P 118.0(7) . . ?
C01P C02F Cl08 123.2(6) . . ?
C026 C02G H02G 121.3 . . ?
C026 C02G C02Q 117.4(8) . . ?
C02Q C02G H02G 121.3 . . ?
C020 C02H H02H 120.4 . . ?
C02A C02H C020 119.2(8) . . ?
C02A C02H H02H 120.4 . . ?
C01I C02I H02I 120.5 . . ?
C02W C02I C01I 118.9(9) . . ?
C02W C02I H02I 120.5 . . ?
C027 C02J H02J 119.6 . . ?
C02Z C02J C027 120.7(9) . . ?
C02Z C02J H02J 119.6 . . ?
N1B C02K C028 122.8(8) . . ?
N1B C02K H02K 118.6 . . ?
C028 C02K H02K 118.6 . . ?
C02N C02L H02L 120.8 . . ?
C02N C02L C02X 118.5(9) . . ?
C02X C02L H02L 120.8 . . ?
C01F C02M C01X 120.0(8) . . ?
C01F C02M H02M 120.0 . . ?
C01X C02M H02M 120.0 . . ?
C027 C02N H02N 119.6 . . ?
C02L C02N C027 120.9(8) . . ?
C02L C02N H02N 119.6 . . ?
C01I C02O H02O 121.2 . . ?
C02S C02O C01I 117.6(8) . . ?
C02S C02O H02O 121.2 . . ?
C017 C02P Cl0K 120.1(7) . . ?
C01K C02P Cl0K 120.6(7) . . ?
C01K C02P C017 119.3(7) . . ?
N1A C02Q C02G 124.0(8) . . ?
N1A C02Q H02Q 118.0 . . ?
C02G C02Q H02Q 118.0 . . ?
C01S C02R H02R 119.7 . . ?
C02V C02R C01S 120.6(10) . . ?
C02V C02R H02R 119.7 . . ?
C02O C02S H02S 118.1 . . ?
C02U C02S C02O 123.8(10) . . ?
C02U C02S H02S 118.1 . . ?
C01S C02T H02T 120.2 . . ?
C01S C02T C02Y 119.7(10) . . ?
C02Y C02T H02T 120.2 . . ?
C02S C02U H02U 120.9 . . ?
C02S C02U C02W 118.2(10) . . ?
C02W C02U H02U 120.9 . . ?
C02R C02V H02V 119.9 . . ?
C030 C02V C02R 120.2(12) . . ?
C030 C02V H02V 119.9 . . ?
C02I C02W C02U 121.6(9) . . ?
C02I C02W H02W 119.2 . . ?
C02U C02W H02W 119.2 . . ?
C02L C02X H02X 119.8 . . ?
C02Z C02X C02L 120.4(9) . . ?
C02Z C02X H02X 119.8 . . ?
C02T C02Y H02Y 120.5 . . ?
C030 C02Y C02T 119.0(11) . . ?
C030 C02Y H02Y 120.5 . . ?
C02J C02Z H02Z 119.4 . . ?
C02X C02Z C02J 121.2(10) . . ?
C02X C02Z H02Z 119.4 . . ?
C02V C030 C02Y 121.3(11) . . ?
C02V C030 H030 119.3 . . ?
C02Y C030 H030 119.3 . . ?
Cl0L C031 Cl0M 111.5(6) . . ?
Cl0L C031 H03A 109.3 . . ?
Cl0L C031 H03B 109.3 . . ?
Cl0M C031 H03A 109.3 . . ?
Cl0M C031 H03B 109.3 . . ?
H03A C031 H03B 108.0 . . ?

loop_
_geom_bond_atom_site_label_1
_geom_bond_atom_site_label_2
_geom_bond_distance
_geom_bond_site_symmetry_2
_geom_bond_publ_flag
Cl01 C012 1.718(7) . ?
Cl02 C01E 1.732(8) . ?
Cl03 C011 1.713(7) . ?
P1B C016 1.792(8) . ?
P1B C01B 1.770(8) . ?
P1B C01M 1.789(8) . ?
P1B C13B 1.871(8) . ?
Cl05 C01L 1.715(8) . ?
P1A C01I 1.770(8) . ?
P1A C020 1.787(8) . ?
P1A C024 1.806(8) . ?
P1A C13A 1.849(8) . ?
Cl07 C017 1.728(8) . ?
Cl08 C02F 1.715(8) . ?
Cl09 C021 1.737(8) . ?
Cl0A C01W 1.727(8) . ?
Cl0B C025 1.734(8) . ?
Cl0C C01P 1.725(8) . ?
Cl0D C01N 1.705(8) . ?
Cl0E C01Z 1.701(7) . ?
Cl0F C02C 1.732(8) . ?
Si1B O4B 1.754(5) . ?
Si1B O3B 1.697(5) . ?
Si1B O5B 1.659(5) . ?
Si1B O1B 1.698(5) . ?
Si1B O2B 1.766(5) . ?
Cl0H C019 1.724(7) . ?
Cl0I C01K 1.727(8) . ?
Si1A O4A 1.701(5) . ?
Si1A O5A 1.655(5) . ?
Si1A O1A 1.756(5) . ?
Si1A O3A 1.756(5) . ?
Si1A O2A 1.705(5) . ?
Cl0K C02P 1.723(8) . ?
Cl0L C031 1.742(10) . ?
Cl0M C031 1.749(11) . ?
O4B C00Y 1.356(8) . ?
O4A C018 1.351(8) . ?
O3B C015 1.348(9) . ?
O5B C13B 1.404(8) . ?
O1B C01D 1.358(9) . ?
O5A C13A 1.405(9) . ?
O1A C014 1.370(8) . ?
O3A C010 1.322(8) . ?
O2A C01J 1.351(9) . ?
O2B C01C 1.365(9) . ?
N1B C01B 1.342(9) . ?
N1B C02K 1.331(10) . ?
C00Y C012 1.372(10) . ?
C00Y C015 1.393(10) . ?
C010 C018 1.395(10) . ?
C010 C01E 1.383(10) . ?
C011 C012 1.386(10) . ?
C011 C02C 1.360(10) . ?
N1A C024 1.333(10) . ?
N1A C02Q 1.349(11) . ?
C014 C01J 1.411(10) . ?
C014 C02F 1.374(10) . ?
C015 C01Z 1.399(10) . ?
C016 C01H 1.403(10) . ?
C016 C02D 1.381(10) . ?
C017 C01C 1.349(10) . ?
C017 C02P 1.414(11) . ?
C018 C01W 1.347(10) . ?
C019 C01W 1.402(10) . ?
C019 C025 1.388(10) . ?
C01B C01R 1.398(11) . ?
C01C C01D 1.375(10) . ?
C01D C021 1.346(10) . ?
C01E C025 1.394(11) . ?
C01F H01F 0.9500 . ?
C01F C023 1.380(10) . ?
C01F C02M 1.371(11) . ?
C01G H01G 0.9500 . ?
C01G C01Q 1.373(10) . ?
C01G C01V 1.378(11) . ?
C01H H01H 0.9500 . ?
C01H C02B 1.391(10) . ?
C01I C02I 1.419(11) . ?
C01I C02O 1.404(11) . ?
C01J C01L 1.376(10) . ?
C01K C021 1.400(11) . ?
C01K C02P 1.390(11) . ?
C01L C01N 1.411(11) . ?
C01M C01O 1.412(11) . ?
C01M C023 1.379(10) . ?
C01N C01P 1.415(11) . ?
C01O H01O 0.9500 . ?
C01O C01X 1.366(11) . ?
C01P C02F 1.382(11) . ?
C01Q H01Q 0.9500 . ?
C01Q C020 1.393(11) . ?
C01R H01R 0.9500 . ?
C01R C02E 1.369(11) . ?
C01S C13B 1.478(11) . ?
C01S C02R 1.396(12) . ?
C01S C02T 1.372(11) . ?
C01T H01T 0.9500 . ?
C01T C022 1.384(11) . ?
C01T C02B 1.375(11) . ?
C13B H13B 1.0000 . ?
C01V H01V 0.9500 . ?
C01V C02A 1.410(12) . ?
C01X H01X 0.9500 . ?
C01X C02M 1.390(11) . ?
C01Y H01Y 0.9500 . ?
C01Y C024 1.370(11) . ?
C01Y C026 1.410(11) . ?
C01Z C02C 1.434(11) . ?
C020 C02H 1.396(11) . ?
C022 H022 0.9500 . ?
C022 C02D 1.392(11) . ?
C023 H023 0.9500 . ?
C026 H026 0.9500 . ?
C026 C02G 1.359(12) . ?
C027 C13A 1.506(11) . ?
C027 C02J 1.392(11) . ?
C027 C02N 1.410(11) . ?
C028 H028 0.9500 . ?
C028 C02E 1.377(11) . ?
C028 C02K 1.366(11) . ?
C13A H13A 1.0000 . ?
C02A H02A 0.9500 . ?
C02A C02H 1.377(11) . ?
C02B H02B 0.9500 . ?
C02D H02D 0.9500 . ?
C02E H02E 0.9500 . ?
C02G H02G 0.9500 . ?
C02G C02Q 1.396(12) . ?
C02H H02H 0.9500 . ?
C02I H02I 0.9500 . ?
C02I C02W 1.379(12) . ?
C02J H02J 0.9500 . ?
C02J C02Z 1.370(12) . ?
C02K H02K 0.9500 . ?
C02L H02L 0.9500 . ?
C02L C02N 1.389(11) . ?
C02L C02X 1.410(13) . ?
C02M H02M 0.9500 . ?
C02N H02N 0.9500 . ?
C02O H02O 0.9500 . ?
C02O C02S 1.388(12) . ?
C02Q H02Q 0.9500 . ?
C02R H02R 0.9500 . ?
C02R C02V 1.391(12) . ?
C02S H02S 0.9500 . ?
C02S C02U 1.355(13) . ?
C02T H02T 0.9500 . ?
C02T C02Y 1.429(15) . ?
C02U H02U 0.9500 . ?
C02U C02W 1.390(13) . ?
C02V H02V 0.9500 . ?
C02V C030 1.341(16) . ?
C02W H02W 0.9500 . ?
C02X H02X 0.9500 . ?
C02X C02Z 1.359(14) . ?
C02Y H02Y 0.9500 . ?
C02Y C030 1.379(17) . ?
C02Z H02Z 0.9500 . ?
C030 H030 0.9500 . ?
C031 H03A 0.9900 . ?
C031 H03B 0.9900 . ?

loop_
_geom_torsion_atom_site_label_1
_geom_torsion_atom_site_label_2
_geom_torsion_atom_site_label_3
_geom_torsion_atom_site_label_4
_geom_torsion
_geom_torsion_site_symmetry_1
_geom_torsion_site_symmetry_2
_geom_torsion_site_symmetry_3
_geom_torsion_site_symmetry_4
_geom_torsion_publ_flag
Cl02 C01E C025 Cl0B -1.9(10) . . . . ?
Cl02 C01E C025 C019 178.3(6) . . . . ?
Cl03 C011 C012 Cl01 2.0(9) . . . . ?
Cl03 C011 C012 C00Y -177.6(5) . . . . ?
Cl03 C011 C02C Cl0F -0.9(10) . . . . ?
Cl03 C011 C02C C01Z 177.5(6) . . . . ?
P1B C016 C01H C02B 175.5(6) . . . . ?
P1B C016 C02D C022 -176.1(6) . . . . ?
P1B C01B C01R C02E 179.5(6) . . . . ?
P1B C01M C01O C01X 169.6(6) . . . . ?
P1B C01M C023 C01F -169.6(6) . . . . ?
Cl05 C01L C01N Cl0D 1.1(10) . . . . ?
Cl05 C01L C01N C01P 177.9(6) . . . . ?
P1A C01I C02I C02W -177.6(6) . . . . ?
P1A C01I C02O C02S 175.6(7) . . . . ?
P1A C020 C02H C02A 176.0(6) . . . . ?
Cl07 C017 C01C O2B -3.1(11) . . . . ?
Cl07 C017 C01C C01D -179.6(6) . . . . ?
Cl07 C017 C02P Cl0K -1.5(10) . . . . ?
Cl07 C017 C02P C01K 177.3(6) . . . . ?
Cl0C C01P C02F Cl08 5.8(10) . . . . ?
Cl0C C01P C02F C014 -177.3(6) . . . . ?
Cl0D C01N C01P Cl0C -6.4(10) . . . . ?
Cl0D C01N C01P C02F 176.7(6) . . . . ?
Cl0E C01Z C02C Cl0F -2.9(9) . . . . ?
Cl0E C01Z C02C C011 178.7(6) . . . . ?
Si1B O4B C00Y C012 -172.5(6) . . . . ?
Si1B O4B C00Y C015 8.6(7) . . . . ?
Si1B O3B C015 C00Y -4.2(8) . . . . ?
Si1B O3B C015 C01Z 175.3(7) . . . . ?
Si1B O5B C13B P1B -171.0(3) . . . . ?
Si1B O5B C13B C01S -49.3(9) . . . . ?
Si1B O1B C01D C01C -3.8(8) . . . . ?
Si1B O1B C01D C021 175.9(6) . . . . ?
Si1B O2B C01C C017 -176.2(6) . . . . ?
Si1B O2B C01C C01D 0.6(7) . . . . ?
Cl0H C019 C01W Cl0A 1.0(10) . . . . ?
Cl0H C019 C01W C018 -179.6(6) . . . . ?
Cl0H C019 C025 Cl0B 0.9(10) . . . . ?
Cl0H C019 C025 C01E -179.4(6) . . . . ?
Cl0I C01K C021 Cl09 2.1(10) . . . . ?
Cl0I C01K C021 C01D 176.0(6) . . . . ?
Cl0I C01K C02P Cl0K 3.7(10) . . . . ?
Cl0I C01K C02P C017 -175.1(6) . . . . ?
Si1A O4A C018 C010 4.0(7) . . . . ?
Si1A O4A C018 C01W -176.7(7) . . . . ?
Si1A O5A C13A P1A 170.9(3) . . . . ?
Si1A O5A C13A C027 49.7(9) . . . . ?
Si1A O1A C014 C01J 0.2(7) . . . . ?
Si1A O1A C014 C02F -178.0(6) . . . . ?
Si1A O3A C010 C018 -7.9(7) . . . . ?
Si1A O3A C010 C01E 173.7(6) . . . . ?
Si1A O2A C01J C014 2.7(8) . . . . ?
Si1A O2A C01J C01L -176.1(6) . . . . ?
O4B Si1B O3B C015 7.6(5) . . . . ?
O4B Si1B O5B C13B 151.7(6) . . . . ?
O4B Si1B O1B C01D 179.4(5) . . . . ?
O4B C00Y C012 Cl01 1.0(10) . . . . ?
O4B C00Y C012 C011 -179.4(7) . . . . ?
O4B C00Y C015 O3B -3.0(9) . . . . ?
O4B C00Y C015 C01Z 177.4(7) . . . . ?
O4A Si1A O5A C13A 119.2(6) . . . . ?
O4A Si1A O1A C014 126.3(5) . . . . ?
O4A Si1A O3A C010 8.5(5) . . . . ?
O4A Si1A O2A C01J -89.1(5) . . . . ?
O4A C018 C01W Cl0A -1.0(11) . . . . ?
O4A C018 C01W C019 179.6(7) . . . . ?
O3B Si1B O4B C00Y -9.3(5) . . . . ?
O3B Si1B O5B C13B -119.0(6) . . . . ?
O3B Si1B O1B C01D 90.7(5) . . . . ?
O3B Si1B O2B C01C -128.1(5) . . . . ?
O3B C015 C01Z Cl0E 3.9(11) . . . . ?
O3B C015 C01Z C02C -178.1(7) . . . . ?
O5B Si1B O4B C00Y 106.3(5) . . . . ?
O5B Si1B O3B C015 -81.1(5) . . . . ?
O5B Si1B O1B C01D -92.8(5) . . . . ?
O5B Si1B O2B C01C 116.3(5) . . . . ?
O1B Si1B O4B C00Y -135.2(5) . . . . ?
O1B Si1B O3B C015 95.5(5) . . . . ?
O1B Si1B O5B C13B 64.2(6) . . . . ?
O1B Si1B O2B C01C -2.2(5) . . . . ?
O1B C01D C021 Cl09 -3.4(11) . . . . ?
O1B C01D C021 C01K -177.4(7) . . . . ?
O5A Si1A O4A C018 82.4(5) . . . . ?
O5A Si1A O1A C014 -117.8(5) . . . . ?
O5A Si1A O3A C010 -107.5(5) . . . . ?
O5A Si1A O2A C01J 94.0(5) . . . . ?
O1A Si1A O4A C018 177.4(5) . . . . ?
O1A Si1A O5A C13A 29.1(6) . . . . ?
O1A Si1A O2A C01J -2.2(5) . . . . ?
O1A C014 C01J O2A -1.8(9) . . . . ?
O1A C014 C01J C01L 177.1(6) . . . . ?
O1A C014 C02F Cl08 -2.1(11) . . . . ?
O1A C014 C02F C01P -179.2(7) . . . . ?
O3A Si1A O4A C018 -6.9(5) . . . . ?
O3A Si1A O5A C13A -151.8(6) . . . . ?
O3A Si1A O2A C01J -177.1(5) . . . . ?
O3A C010 C018 O4A 2.7(9) . . . . ?
O3A C010 C018 C01W -176.7(7) . . . . ?
O3A C010 C01E Cl02 -1.7(10) . . . . ?
O3A C010 C01E C025 177.4(7) . . . . ?
O2A Si1A O4A C018 -94.6(5) . . . . ?
O2A Si1A O5A C13A -63.7(7) . . . . ?
O2A Si1A O1A C014 1.1(5) . . . . ?
O2A Si1A O3A C010 133.6(5) . . . . ?
O2A C01J C01L Cl05 3.1(11) . . . . ?
O2A C01J C01L C01N -177.3(7) . . . . ?
O2B Si1B O3B C015 -176.6(5) . . . . ?
O2B Si1B O5B C13B -28.2(6) . . . . ?
O2B Si1B O1B C01D 3.3(5) . . . . ?
O2B C01C C01D O1B 2.0(9) . . . . ?
O2B C01C C01D C021 -177.7(7) . . . . ?
N1B C01B C01R C02E -2.4(12) . . . . ?
C00Y C015 C01Z Cl0E -176.6(6) . . . . ?
C00Y C015 C01Z C02C 1.4(11) . . . . ?
C010 C018 C01W Cl0A 178.2(6) . . . . ?
C010 C018 C01W C019 -1.2(12) . . . . ?
C010 C01E C025 Cl0B 178.9(6) . . . . ?
C010 C01E C025 C019 -0.8(12) . . . . ?
C012 C00Y C015 O3B 178.0(6) . . . . ?
C012 C00Y C015 C01Z -1.5(11) . . . . ?
C012 C011 C02C Cl0F 178.7(6) . . . . ?
C012 C011 C02C C01Z -2.9(12) . . . . ?
C014 C01J C01L Cl05 -175.7(5) . . . . ?
C014 C01J C01L C01N 4.0(11) . . . . ?
C015 C00Y C012 Cl01 179.8(6) . . . . ?
C015 C00Y C012 C011 -0.6(11) . . . . ?
C015 C01Z C02C Cl0F 179.2(6) . . . . ?
C015 C01Z C02C C011 0.8(11) . . . . ?
C016 P1B C01B N1B -171.9(5) . . . . ?
C016 P1B C01B C01R 6.2(8) . . . . ?
C016 P1B C01M C01O 37.5(7) . . . . ?
C016 P1B C01M C023 -151.6(6) . . . . ?
C016 P1B C13B O5B 51.1(6) . . . . ?
C016 P1B C13B C01S -75.7(6) . . . . ?
C016 C01H C02B C01T 1.3(12) . . . . ?
C017 C01C C01D O1B 178.9(7) . . . . ?
C017 C01C C01D C021 -0.9(12) . . . . ?
C018 C010 C01E Cl02 179.9(6) . . . . ?
C018 C010 C01E C025 -0.9(11) . . . . ?
C01B P1B C016 C01H -94.3(7) . . . . ?
C01B P1B C016 C02D 80.7(7) . . . . ?
C01B P1B C01M C01O 159.4(6) . . . . ?
C01B P1B C01M C023 -29.7(8) . . . . ?
C01B P1B C13B O5B -68.8(5) . . . . ?
C01B P1B C13B C01S 164.5(5) . . . . ?
C01B N1B C02K C028 -3.1(12) . . . . ?
C01B C01R C02E C028 0.3(12) . . . . ?
C01C C017 C02P Cl0K 177.2(6) . . . . ?
C01C C017 C02P C01K -4.0(12) . . . . ?
C01C C01D C021 Cl09 176.2(6) . . . . ?
C01C C01D C021 C01K 2.2(12) . . . . ?
C01E C010 C018 O4A -178.7(6) . . . . ?
C01E C010 C018 C01W 1.9(11) . . . . ?
C01G C01Q C020 P1A -175.8(6) . . . . ?
C01G C01Q C020 C02H -2.4(12) . . . . ?
C01G C01V C02A C02H -2.7(12) . . . . ?
C01H C016 C02D C022 -1.2(12) . . . . ?
C01I P1A C020 C01Q -29.0(7) . . . . ?
C01I P1A C020 C02H 157.6(6) . . . . ?
C01I P1A C024 N1A -66.3(7) . . . . ?
C01I P1A C024 C01Y 112.4(7) . . . . ?
C01I P1A C13A O5A -174.6(5) . . . . ?
C01I P1A C13A C027 -50.6(6) . . . . ?
C01I C02I C02W C02U 2.7(13) . . . . ?
C01I C02O C02S C02U 1.2(14) . . . . ?
C01J C014 C02F Cl08 179.9(6) . . . . ?
C01J C014 C02F C01P 2.8(11) . . . . ?
C01J C01L C01N Cl0D -178.6(6) . . . . ?
C01J C01L C01N C01P -1.8(12) . . . . ?
C01L C01N C01P Cl0C 176.8(6) . . . . ?
C01L C01N C01P C02F 0.0(12) . . . . ?
C01M P1B C016 C01H 29.0(7) . . . . ?
C01M P1B C016 C02D -156.0(6) . . . . ?
C01M P1B C01B N1B 64.6(6) . . . . ?
C01M P1B C01B C01R -117.3(7) . . . . ?
C01M P1B C13B O5B 173.0(5) . . . . ?
C01M P1B C13B C01S 46.2(6) . . . . ?
C01M C01O C01X C02M 0.8(12) . . . . ?
C01N C01P C02F Cl08 -177.4(6) . . . . ?
C01N C01P C02F C014 -0.5(12) . . . . ?
C01O C01M C023 C01F 1.3(12) . . . . ?
C01O C01X C02M C01F -0.1(12) . . . . ?
C01Q C01G C01V C02A 2.9(12) . . . . ?
C01Q C020 C02H C02A 2.5(12) . . . . ?
C01S C02R C02V C030 1.9(13) . . . . ?
C01S C02T C02Y C030 -1.5(14) . . . . ?
C01T C022 C02D C016 0.4(12) . . . . ?
C13B P1B C016 C01H 146.9(6) . . . . ?
C13B P1B C016 C02D -38.1(8) . . . . ?
C13B P1B C01B N1B -49.2(6) . . . . ?
C13B P1B C01B C01R 128.9(6) . . . . ?
C13B P1B C01M C01O -85.4(7) . . . . ?
C13B P1B C01M C023 85.5(7) . . . . ?
C13B C01S C02R C02V -177.4(8) . . . . ?
C13B C01S C02T C02Y 177.1(8) . . . . ?
C01V C01G C01Q C020 -0.4(12) . . . . ?
C01V C02A C02H C020 0.0(12) . . . . ?
C01W C019 C025 Cl0B -178.2(6) . . . . ?
C01W C019 C025 C01E 1.5(12) . . . . ?
C01Y C026 C02G C02Q 0.1(13) . . . . ?
C020 P1A C01I C02I -34.0(7) . . . . ?
C020 P1A C01I C02O 151.1(6) . . . . ?
C020 P1A C024 N1A 171.5(6) . . . . ?
C020 P1A C024 C01Y -9.8(8) . . . . ?
C020 P1A C13A O5A -52.4(6) . . . . ?
C020 P1A C13A C027 71.6(6) . . . . ?
C021 C01K C02P Cl0K -175.7(6) . . . . ?
C021 C01K C02P C017 5.4(12) . . . . ?
C022 C01T C02B C01H -2.1(12) . . . . ?
C023 C01F C02M C01X 0.0(11) . . . . ?
C023 C01M C01O C01X -1.3(12) . . . . ?
C024 P1A C01I C02I -154.8(6) . . . . ?
C024 P1A C01I C02O 30.2(8) . . . . ?
C024 P1A C020 C01Q 92.6(7) . . . . ?
C024 P1A C020 C02H -80.9(7) . . . . ?
C024 P1A C13A O5A 68.1(6) . . . . ?
C024 P1A C13A C027 -167.9(5) . . . . ?
C024 N1A C02Q C02G -2.0(13) . . . . ?
C024 C01Y C026 C02G -2.6(13) . . . . ?
C025 C019 C01W Cl0A -180.0(6) . . . . ?
C025 C019 C01W C018 -0.6(12) . . . . ?
C026 C01Y C024 P1A -175.6(6) . . . . ?
C026 C01Y C024 N1A 3.0(13) . . . . ?
C026 C02G C02Q N1A 2.3(14) . . . . ?
C027 C02J C02Z C02X -0.5(13) . . . . ?
C13A P1A C01I C02I 89.9(7) . . . . ?
C13A P1A C01I C02O -85.0(7) . . . . ?
C13A P1A C020 C01Q -148.0(6) . . . . ?
C13A P1A C020 C02H 38.6(8) . . . . ?
C13A P1A C024 N1A 48.0(7) . . . . ?
C13A P1A C024 C01Y -133.3(7) . . . . ?
C13A C027 C02J C02Z -176.8(8) . . . . ?
C13A C027 C02N C02L 176.6(7) . . . . ?
C02B C01T C022 C02D 1.3(12) . . . . ?
C02C C011 C012 Cl01 -177.6(6) . . . . ?
C02C C011 C012 C00Y 2.8(11) . . . . ?
C02D C016 C01H C02B 0.4(12) . . . . ?
C02E C028 C02K N1B 1.1(13) . . . . ?
C02F C014 C01J O2A 176.4(7) . . . . ?
C02F C014 C01J C01L -4.7(11) . . . . ?
C02I C01I C02O C02S 0.7(12) . . . . ?
C02J C027 C13A P1A 103.1(8) . . . . ?
C02J C027 C13A O5A -138.1(7) . . . . ?
C02J C027 C02N C02L -0.6(12) . . . . ?
C02K N1B C01B P1B -178.1(6) . . . . ?
C02K N1B C01B C01R 3.7(11) . . . . ?
C02K C028 C02E C01R 0.3(12) . . . . ?
C02L C02X C02Z C02J 0.9(15) . . . . ?
C02M C01F C023 C01M -0.6(12) . . . . ?
C02N C027 C13A P1A -74.0(8) . . . . ?
C02N C027 C13A O5A 44.8(10) . . . . ?
C02N C027 C02J C02Z 0.3(12) . . . . ?
C02N C02L C02X C02Z -1.1(14) . . . . ?
C02O C01I C02I C02W -2.6(11) . . . . ?
C02O C02S C02U C02W -1.2(15) . . . . ?
C02P C017 C01C O2B 178.2(7) . . . . ?
C02P C017 C01C C01D 1.7(12) . . . . ?
C02P C01K C021 Cl09 -178.5(6) . . . . ?
C02P C01K C021 C01D -4.6(12) . . . . ?
C02Q N1A C024 P1A 177.9(6) . . . . ?
C02Q N1A C024 C01Y -0.8(12) . . . . ?
C02R C01S C13B P1B 75.2(8) . . . . ?
C02R C01S C13B O5B -44.3(10) . . . . ?
C02R C01S C02T C02Y 0.5(12) . . . . ?
C02R C02V C030 C02Y -2.9(15) . . . . ?
C02S C02U C02W C02I -0.9(14) . . . . ?
C02T C01S C13B P1B -101.4(8) . . . . ?
C02T C01S C13B O5B 139.1(7) . . . . ?
C02T C01S C02R C02V -0.7(12) . . . . ?
C02T C02Y C030 C02V 2.7(15) . . . . ?
C02X C02L C02N C027 1.0(12) . . . . ?

loop_
_smtbx_masks_void_nr
_smtbx_masks_void_average_x
_smtbx_masks_void_average_y
_smtbx_masks_void_average_z
_smtbx_masks_void_volume
_smtbx_masks_void_count_electrons
_smtbx_masks_void_content
1 0.430 0.135 0.803 181.2 44.2 '1 DCM'
2 0.570 0.865 0.197 181.2 44.6 '1 DCM'
